data_1572771
loop_
_publ_author_name
'Zhang, Chonghe'
'Gilliard, Jr, Robert J'
'Cummins, Christopher C.'

_publ_section_title
;
 Arene extrusion as an approach to reductive elimination at boron:
 implication of carbene-ligated haloborylene as a transient reactive
 intermediate.
;
_journal_issue 43
_journal_name_full 'Chemical science'
_journal_page_first 17873
_journal_page_last 17880
_journal_paper_doi 10.1039/d4sc05524a
_journal_volume 15
_journal_year 2024
_chemical_formula_sum 'C23 H35 B Cl N'
_chemical_formula_weight 371.78
_space_group_crystal_system orthorhombic
_space_group_IT_number 61
_space_group_name_Hall '-P 2ac 2ab'
_space_group_name_H-M_alt 'P b c a'
_atom_sites_solution_hydrogens mixed
_atom_sites_solution_primary direct
_atom_sites_solution_secondary difmap
_audit_creation_method SHELXL-2019/1
_audit_update_record
;
2023-09-26 deposited with the CCDC.	2024-10-02 downloaded from the CCDC.
;
_cell_angle_alpha 90
_cell_angle_beta 90
_cell_angle_gamma 90
_cell_formula_units_Z 8
_cell_length_a 12.0999(10)
_cell_length_b 13.3302(10)
_cell_length_c 25.993(2)
_cell_measurement_reflns_used 9357
_cell_measurement_temperature 100(2)
_cell_measurement_theta_max 31.05
_cell_measurement_theta_min 2.40
_cell_volume 4192.5(6)
_computing_cell_refinement 'SAINT 8.38A (Bruker-AXS, 2017)'
_computing_data_collection 'APEX3 v2017.3.0 (Bruker-AXS, 2017)'
_computing_data_reduction 'SAINT 8.38A (Bruker-AXS, 2017)'
_computing_molecular_graphics 'Bruker SHELXTL'
_computing_publication_material 'Bruker SHELXTL'
_computing_structure_refinement 'SHELXL-2019/1 (Sheldrick, 2019)'
_computing_structure_solution 'SHELXT-2015 (Sheldrick, 2015)'
_diffrn_ambient_temperature 100(2)
_diffrn_detector_area_resol_mean 7.4
_diffrn_measured_fraction_theta_full 0.999
_diffrn_measured_fraction_theta_max 0.998
_diffrn_measurement_device_type 'Bruker Photon3 CPAD'
_diffrn_measurement_method '\f and \w scans'
_diffrn_radiation_type MoK\a
_diffrn_radiation_wavelength 0.71073
_diffrn_reflns_av_R_equivalents 0.0383
_diffrn_reflns_av_unetI/netI 0.0093
_diffrn_reflns_Laue_measured_fraction_full 0.999
_diffrn_reflns_Laue_measured_fraction_max 0.998
_diffrn_reflns_limit_h_max 17
_diffrn_reflns_limit_h_min -17
_diffrn_reflns_limit_k_max 19
_diffrn_reflns_limit_k_min -19
_diffrn_reflns_limit_l_max 37
_diffrn_reflns_limit_l_min -37
_diffrn_reflns_number 277772
_diffrn_reflns_point_group_measured_fraction_full 0.999
_diffrn_reflns_point_group_measured_fraction_max 0.998
_diffrn_reflns_theta_full 25.242
_diffrn_reflns_theta_max 31.052
_diffrn_reflns_theta_min 1.567
_diffrn_source 'I\mS micro-focus sealed tube, multilayer optics'
_exptl_absorpt_coefficient_mu 0.189
_exptl_absorpt_correction_T_max 0.7462
_exptl_absorpt_correction_T_min 0.7150
_exptl_absorpt_correction_type multi-scan
_exptl_absorpt_process_details 'SADABS (Herbst-Irmer et al., 2015)'
_exptl_crystal_colour yellow
_exptl_crystal_density_diffrn 1.178
_exptl_crystal_density_method 'not measured'
_exptl_crystal_description plate
_exptl_crystal_F_000 1616
_exptl_crystal_size_max 0.119
_exptl_crystal_size_mid 0.111
_exptl_crystal_size_min 0.039
_refine_diff_density_max 0.450
_refine_diff_density_min -0.325
_refine_diff_density_rms 0.045
_refine_ls_extinction_method none
_refine_ls_goodness_of_fit_ref 1.058
_refine_ls_hydrogen_treatment mixed
_refine_ls_matrix_type full
_refine_ls_number_parameters 243
_refine_ls_number_reflns 6699
_refine_ls_number_restraints 1
_refine_ls_restrained_S_all 1.059
_refine_ls_R_factor_all 0.0355
_refine_ls_R_factor_gt 0.0327
_refine_ls_shift/su_max 0.003
_refine_ls_shift/su_mean 0.000
_refine_ls_structure_factor_coef Fsqd
_refine_ls_weighting_details 'w=1/[\s^2^(Fo^2^)+(0.0460P)^2^+1.5076P] where P=(Fo^2^+2Fc^2^)/3'
_refine_ls_weighting_scheme calc
_refine_ls_wR_factor_gt 0.0897
_refine_ls_wR_factor_ref 0.0924
_reflns_Friedel_coverage 0.000
_reflns_number_gt 6214
_reflns_number_total 6699
_reflns_threshold_expression 'I > 2\s(I)'
_cod_data_source_file d4sc05524a3.cif
_cod_data_source_block 5Cl
_cod_depositor_comments 'Adding full bibliography for 1572763--1572772.cif.'
_cod_database_code 1572771
_shelx_shelxl_version_number 2019/1
_shelx_space_group_comment
; 
The symmetry employed for this shelxl refinement is uniquely defined 
by the following loop, which should always be used as a source of 
symmetry information in preference to the above space-group names. 
They are only intended as comments. 
;
_shelx_estimated_absorpt_t_min 0.978
_shelx_estimated_absorpt_t_max 0.993

loop_
_space_group_symop_operation_xyz
'x, y, z'
'-x+1/2, -y, z+1/2'
'-x, y+1/2, -z+1/2'
'x+1/2, -y+1/2, -z'
'-x, -y, -z'
'x-1/2, y, -z-1/2'
'x, -y-1/2, z-1/2'
'-x-1/2, y-1/2, z'

loop_
_atom_site_label
_atom_site_type_symbol
_atom_site_fract_x
_atom_site_fract_y
_atom_site_fract_z
_atom_site_U_iso_or_equiv
_atom_site_adp_type
_atom_site_occupancy
_atom_site_site_symmetry_order
_atom_site_calc_flag
_atom_site_refinement_flags_posn
_atom_site_refinement_flags_adp
_atom_site_refinement_flags_occupancy
_atom_site_disorder_assembly
_atom_site_disorder_group
Cl1 Cl 0.72496(2) 0.45234(2) 0.52206(2) 0.02085(6) Uani 1 1 d . . . . .
N1 N 0.57467(5) 0.23467(5) 0.61388(3) 0.01298(12) Uani 1 1 d . . . . .
B1 B 0.65534(8) 0.39618(7) 0.58163(4) 0.01628(16) Uani 1 1 d D . . . .
H1 H 0.7259(9) 0.3998(10) 0.6125(4) 0.020 Uiso 1 1 d D U . . .
C1 C 0.54958(8) 0.46695(6) 0.59681(3) 0.02009(16) Uani 1 1 d . . . . .
H1A H 0.577451 0.526838 0.615215 0.024 Uiso 1 1 calc R U . . .
H1B H 0.514411 0.490486 0.564605 0.024 Uiso 1 1 calc R U . . .
C2 C 0.45975(7) 0.41653(6) 0.63057(3) 0.01915(15) Uani 1 1 d . . . . .
H2 H 0.422925 0.364301 0.608924 0.023 Uiso 1 1 calc R U . . .
C3 C 0.37077(8) 0.49137(8) 0.64674(4) 0.0284(2) Uani 1 1 d . . . . .
H3A H 0.315449 0.457235 0.667989 0.043 Uiso 1 1 calc R U . . .
H3B H 0.335077 0.519121 0.616029 0.043 Uiso 1 1 calc R U . . .
H3C H 0.404677 0.545809 0.666561 0.043 Uiso 1 1 calc R U . . .
C4 C 0.60743(6) 0.28401(6) 0.57317(3) 0.01261(13) Uani 1 1 d . . . . .
C5 C 0.57609(6) 0.22790(6) 0.52489(3) 0.01290(13) Uani 1 1 d . . . . .
C6 C 0.52381(7) 0.12898(6) 0.54490(3) 0.01592(14) Uani 1 1 d . . . . .
H6A H 0.452934 0.115842 0.527112 0.019 Uiso 1 1 calc R U . . .
H6B H 0.574165 0.071801 0.538471 0.019 Uiso 1 1 calc R U . . .
C7 C 0.50450(7) 0.14202(6) 0.60287(3) 0.01537(14) Uani 1 1 d . . . . .
C8 C 0.38365(7) 0.16525(8) 0.61575(4) 0.02508(18) Uani 1 1 d . . . . .
H8A H 0.378027 0.186464 0.651755 0.038 Uiso 1 1 calc R U . . .
H8B H 0.338680 0.105005 0.610404 0.038 Uiso 1 1 calc R U . . .
H8C H 0.356926 0.219157 0.593335 0.038 Uiso 1 1 calc R U . . .
C9 C 0.54173(9) 0.05062(7) 0.63347(4) 0.02478(19) Uani 1 1 d . . . . .
H9A H 0.618855 0.035221 0.625110 0.037 Uiso 1 1 calc R U . . .
H9B H 0.495016 -0.006924 0.624654 0.037 Uiso 1 1 calc R U . . .
H9C H 0.535258 0.064760 0.670351 0.037 Uiso 1 1 calc R U . . .
C10 C 0.49373(7) 0.29378(6) 0.49424(3) 0.01592(14) Uani 1 1 d . . . . .
H10A H 0.425921 0.303704 0.514941 0.019 Uiso 1 1 calc R U . . .
H10B H 0.527211 0.360455 0.488041 0.019 Uiso 1 1 calc R U . . .
C11 C 0.46284(7) 0.24620(7) 0.44264(3) 0.02024(16) Uani 1 1 d . . . . .
H11A H 0.421252 0.183382 0.448810 0.024 Uiso 1 1 calc R U . . .
H11B H 0.414387 0.292554 0.423227 0.024 Uiso 1 1 calc R U . . .
C12 C 0.56588(8) 0.22317(7) 0.41081(3) 0.02262(17) Uani 1 1 d . . . . .
H12A H 0.603290 0.286706 0.401540 0.027 Uiso 1 1 calc R U . . .
H12B H 0.544032 0.188998 0.378558 0.027 Uiso 1 1 calc R U . . .
C13 C 0.64594(7) 0.15630(7) 0.44086(3) 0.02031(16) Uani 1 1 d . . . . .
H13A H 0.610418 0.090847 0.447974 0.024 Uiso 1 1 calc R U . . .
H13B H 0.712837 0.143856 0.419880 0.024 Uiso 1 1 calc R U . . .
C14 C 0.67900(7) 0.20600(6) 0.49164(3) 0.01657(14) Uani 1 1 d . . . . .
H14A H 0.718546 0.269495 0.484460 0.020 Uiso 1 1 calc R U . . .
H14B H 0.729769 0.161225 0.510745 0.020 Uiso 1 1 calc R U . . .
C15 C 0.74684(7) 0.16549(7) 0.68824(3) 0.01836(15) Uani 1 1 d . . . . .
H15 H 0.735379 0.142297 0.652042 0.022 Uiso 1 1 calc R U . . .
C16 C 0.75171(9) 0.07282(8) 0.72311(4) 0.0281(2) Uani 1 1 d . . . . .
H16A H 0.771655 0.093336 0.758104 0.042 Uiso 1 1 calc R U . . .
H16B H 0.807325 0.025955 0.709930 0.042 Uiso 1 1 calc R U . . .
H16C H 0.679282 0.039939 0.723583 0.042 Uiso 1 1 calc R U . . .
C17 C 0.85721(7) 0.22192(8) 0.69075(4) 0.02467(18) Uani 1 1 d . . . . .
H17A H 0.853773 0.281214 0.668519 0.037 Uiso 1 1 calc R U . . .
H17B H 0.916877 0.177733 0.679073 0.037 Uiso 1 1 calc R U . . .
H17C H 0.871489 0.242872 0.726277 0.037 Uiso 1 1 calc R U . . .
C18 C 0.58141(6) 0.27751(6) 0.66529(3) 0.01461(14) Uani 1 1 d . . . . .
C19 C 0.65455(7) 0.23808(6) 0.70174(3) 0.01654(14) Uani 1 1 d . . . . .
C20 C 0.65028(8) 0.27886(7) 0.75154(3) 0.02173(17) Uani 1 1 d . . . . .
H20 H 0.696471 0.251938 0.777675 0.026 Uiso 1 1 calc R U . . .
C21 C 0.58011(8) 0.35740(7) 0.76320(3) 0.02413(18) Uani 1 1 d . . . . .
H21 H 0.576503 0.382247 0.797410 0.029 Uiso 1 1 calc R U . . .
C22 C 0.51475(8) 0.40026(7) 0.72507(3) 0.02216(17) Uani 1 1 d . . . . .
H22 H 0.469081 0.456016 0.733223 0.027 Uiso 1 1 calc R U . . .
C23 C 0.51533(7) 0.36251(6) 0.67506(3) 0.01728(15) Uani 1 1 d . . . . .

loop_
_atom_site_aniso_label
_atom_site_aniso_U_11
_atom_site_aniso_U_22
_atom_site_aniso_U_33
_atom_site_aniso_U_23
_atom_site_aniso_U_13
_atom_site_aniso_U_12
Cl1 0.02343(11) 0.01604(10) 0.02308(10) 0.00416(7) 0.00252(7) -0.00588(7)
N1 0.0126(3) 0.0117(3) 0.0147(3) 0.0009(2) -0.0011(2) -0.0017(2)
B1 0.0181(4) 0.0125(3) 0.0183(4) 0.0012(3) 0.0002(3) -0.0033(3)
C1 0.0243(4) 0.0135(3) 0.0224(4) 0.0011(3) 0.0012(3) 0.0013(3)
C2 0.0180(3) 0.0167(3) 0.0227(4) -0.0011(3) 0.0002(3) 0.0032(3)
C3 0.0239(4) 0.0255(4) 0.0360(5) -0.0038(4) 0.0025(4) 0.0088(4)
C4 0.0101(3) 0.0123(3) 0.0155(3) 0.0014(2) -0.0005(2) 0.0004(2)
C5 0.0126(3) 0.0116(3) 0.0144(3) 0.0009(2) -0.0010(2) -0.0010(2)
C6 0.0174(3) 0.0130(3) 0.0173(3) 0.0006(3) -0.0010(3) -0.0040(3)
C7 0.0157(3) 0.0128(3) 0.0176(3) 0.0019(3) -0.0010(3) -0.0051(3)
C8 0.0164(4) 0.0286(4) 0.0302(4) -0.0045(4) 0.0052(3) -0.0082(3)
C9 0.0341(5) 0.0154(4) 0.0248(4) 0.0070(3) -0.0084(4) -0.0081(3)
C10 0.0158(3) 0.0155(3) 0.0164(3) 0.0013(3) -0.0025(3) 0.0013(3)
C11 0.0224(4) 0.0210(4) 0.0174(3) 0.0009(3) -0.0056(3) -0.0003(3)
C12 0.0300(4) 0.0225(4) 0.0154(3) -0.0002(3) -0.0002(3) -0.0011(3)
C13 0.0226(4) 0.0184(4) 0.0200(4) -0.0033(3) 0.0035(3) -0.0002(3)
C14 0.0142(3) 0.0154(3) 0.0200(3) -0.0011(3) 0.0015(3) -0.0003(3)
C15 0.0162(3) 0.0217(4) 0.0172(3) 0.0042(3) -0.0012(3) -0.0004(3)
C16 0.0264(4) 0.0293(5) 0.0286(4) 0.0133(4) -0.0020(4) 0.0029(4)
C17 0.0167(4) 0.0347(5) 0.0226(4) 0.0005(3) 0.0004(3) -0.0039(3)
C18 0.0145(3) 0.0152(3) 0.0141(3) 0.0005(2) 0.0010(2) -0.0031(3)
C19 0.0155(3) 0.0191(3) 0.0150(3) 0.0032(3) 0.0007(3) -0.0036(3)
C20 0.0227(4) 0.0286(4) 0.0139(3) 0.0025(3) 0.0005(3) -0.0044(3)
C21 0.0281(4) 0.0293(4) 0.0150(3) -0.0022(3) 0.0057(3) -0.0052(4)
C22 0.0230(4) 0.0230(4) 0.0205(4) -0.0030(3) 0.0069(3) -0.0017(3)
C23 0.0156(3) 0.0171(3) 0.0191(3) -0.0004(3) 0.0025(3) -0.0016(3)

loop_
_atom_type_symbol
_atom_type_description
_atom_type_scat_dispersion_real
_atom_type_scat_dispersion_imag
_atom_type_scat_source
C C 0.0033 0.0016 'International Tables Vol C Tables 4.2.6.8 and 6.1.1.4'
H H 0.0000 0.0000 'International Tables Vol C Tables 4.2.6.8 and 6.1.1.4'
B B 0.0013 0.0007 'International Tables Vol C Tables 4.2.6.8 and 6.1.1.4'
N N 0.0061 0.0033 'International Tables Vol C Tables 4.2.6.8 and 6.1.1.4'
Cl Cl 0.1484 0.1585 'International Tables Vol C Tables 4.2.6.8 and 6.1.1.4'

loop_
_geom_angle_atom_site_label_1
_geom_angle_atom_site_label_2
_geom_angle_atom_site_label_3
_geom_angle
_geom_angle_site_symmetry_1
_geom_angle_site_symmetry_3
_geom_angle_publ_flag
C4 N1 C18 121.91(7) . . ?
C4 N1 C7 115.10(6) . . ?
C18 N1 C7 121.39(6) . . ?
C4 B1 C1 106.55(7) . . ?
C4 B1 Cl1 114.13(6) . . ?
C1 B1 Cl1 108.26(6) . . ?
C4 B1 H1 113.0(6) . . ?
C1 B1 H1 112.3(6) . . ?
Cl1 B1 H1 102.6(6) . . ?
C2 C1 B1 115.75(7) . . ?
C2 C1 H1A 108.3 . . ?
B1 C1 H1A 108.3 . . ?
C2 C1 H1B 108.3 . . ?
B1 C1 H1B 108.3 . . ?
H1A C1 H1B 107.4 . . ?
C23 C2 C3 114.36(8) . . ?
C23 C2 C1 109.03(7) . . ?
C3 C2 C1 111.52(7) . . ?
C23 C2 H2 107.2 . . ?
C3 C2 H2 107.2 . . ?
C1 C2 H2 107.2 . . ?
C2 C3 H3A 109.5 . . ?
C2 C3 H3B 109.5 . . ?
H3A C3 H3B 109.5 . . ?
C2 C3 H3C 109.5 . . ?
H3A C3 H3C 109.5 . . ?
H3B C3 H3C 109.5 . . ?
N1 C4 C5 110.33(6) . . ?
N1 C4 B1 117.60(7) . . ?
C5 C4 B1 131.35(7) . . ?
C4 C5 C14 110.88(6) . . ?
C4 C5 C10 107.96(6) . . ?
C14 C5 C10 109.78(6) . . ?
C4 C5 C6 104.17(6) . . ?
C14 C5 C6 110.83(6) . . ?
C10 C5 C6 113.07(6) . . ?
C7 C6 C5 107.15(6) . . ?
C7 C6 H6A 110.3 . . ?
C5 C6 H6A 110.3 . . ?
C7 C6 H6B 110.3 . . ?
C5 C6 H6B 110.3 . . ?
H6A C6 H6B 108.5 . . ?
C9 C7 N1 112.64(7) . . ?
C9 C7 C8 109.27(7) . . ?
N1 C7 C8 109.06(7) . . ?
C9 C7 C6 112.16(7) . . ?
N1 C7 C6 101.01(6) . . ?
C8 C7 C6 112.51(7) . . ?
C7 C8 H8A 109.5 . . ?
C7 C8 H8B 109.5 . . ?
H8A C8 H8B 109.5 . . ?
C7 C8 H8C 109.5 . . ?
H8A C8 H8C 109.5 . . ?
H8B C8 H8C 109.5 . . ?
C7 C9 H9A 109.5 . . ?
C7 C9 H9B 109.5 . . ?
H9A C9 H9B 109.5 . . ?
C7 C9 H9C 109.5 . . ?
H9A C9 H9C 109.5 . . ?
H9B C9 H9C 109.5 . . ?
C11 C10 C5 111.90(7) . . ?
C11 C10 H10A 109.2 . . ?
C5 C10 H10A 109.2 . . ?
C11 C10 H10B 109.2 . . ?
C5 C10 H10B 109.2 . . ?
H10A C10 H10B 107.9 . . ?
C12 C11 C10 111.02(7) . . ?
C12 C11 H11A 109.4 . . ?
C10 C11 H11A 109.4 . . ?
C12 C11 H11B 109.4 . . ?
C10 C11 H11B 109.4 . . ?
H11A C11 H11B 108.0 . . ?
C11 C12 C13 110.92(7) . . ?
C11 C12 H12A 109.5 . . ?
C13 C12 H12A 109.5 . . ?
C11 C12 H12B 109.5 . . ?
C13 C12 H12B 109.5 . . ?
H12A C12 H12B 108.0 . . ?
C14 C13 C12 110.70(7) . . ?
C14 C13 H13A 109.5 . . ?
C12 C13 H13A 109.5 . . ?
C14 C13 H13B 109.5 . . ?
C12 C13 H13B 109.5 . . ?
H13A C13 H13B 108.1 . . ?
C13 C14 C5 110.73(7) . . ?
C13 C14 H14A 109.5 . . ?
C5 C14 H14A 109.5 . . ?
C13 C14 H14B 109.5 . . ?
C5 C14 H14B 109.5 . . ?
H14A C14 H14B 108.1 . . ?
C19 C15 C16 113.90(7) . . ?
C19 C15 C17 108.53(7) . . ?
C16 C15 C17 109.65(8) . . ?
C19 C15 H15 108.2 . . ?
C16 C15 H15 108.2 . . ?
C17 C15 H15 108.2 . . ?
C15 C16 H16A 109.5 . . ?
C15 C16 H16B 109.5 . . ?
H16A C16 H16B 109.5 . . ?
C15 C16 H16C 109.5 . . ?
H16A C16 H16C 109.5 . . ?
H16B C16 H16C 109.5 . . ?
C15 C17 H17A 109.5 . . ?
C15 C17 H17B 109.5 . . ?
H17A C17 H17B 109.5 . . ?
C15 C17 H17C 109.5 . . ?
H17A C17 H17C 109.5 . . ?
H17B C17 H17C 109.5 . . ?
C19 C18 C23 122.60(7) . . ?
C19 C18 N1 120.65(7) . . ?
C23 C18 N1 116.67(7) . . ?
C18 C19 C20 117.09(8) . . ?
C18 C19 C15 123.24(7) . . ?
C20 C19 C15 119.10(7) . . ?
C21 C20 C19 121.18(8) . . ?
C21 C20 H20 119.4 . . ?
C19 C20 H20 119.4 . . ?
C20 C21 C22 120.31(8) . . ?
C20 C21 H21 119.8 . . ?
C22 C21 H21 119.8 . . ?
C21 C22 C23 120.89(8) . . ?
C21 C22 H22 119.6 . . ?
C23 C22 H22 119.6 . . ?
C22 C23 C18 117.44(8) . . ?
C22 C23 C2 122.45(8) . . ?
C18 C23 C2 119.67(7) . . ?

loop_
_geom_bond_atom_site_label_1
_geom_bond_atom_site_label_2
_geom_bond_distance
_geom_bond_site_symmetry_2
_geom_bond_publ_flag
Cl1 B1 1.9150(9) . ?
N1 C4 1.3075(10) . ?
N1 C18 1.4555(10) . ?
N1 C7 1.5258(10) . ?
B1 C4 1.6186(12) . ?
B1 C1 1.6381(13) . ?
B1 H1 1.173(10) . ?
C1 C2 1.5503(12) . ?
C1 H1A 0.9900 . ?
C1 H1B 0.9900 . ?
C2 C23 1.5190(12) . ?
C2 C3 1.5267(12) . ?
C2 H2 1.0000 . ?
C3 H3A 0.9800 . ?
C3 H3B 0.9800 . ?
C3 H3C 0.9800 . ?
C4 C5 1.5093(10) . ?
C5 C14 1.5436(11) . ?
C5 C10 1.5488(11) . ?
C5 C6 1.5523(11) . ?
C6 C7 1.5347(11) . ?
C6 H6A 0.9900 . ?
C6 H6B 0.9900 . ?
C7 C9 1.5231(12) . ?
C7 C8 1.5317(12) . ?
C8 H8A 0.9800 . ?
C8 H8B 0.9800 . ?
C8 H8C 0.9800 . ?
C9 H9A 0.9800 . ?
C9 H9B 0.9800 . ?
C9 H9C 0.9800 . ?
C10 C11 1.5301(11) . ?
C10 H10A 0.9900 . ?
C10 H10B 0.9900 . ?
C11 C12 1.5276(13) . ?
C11 H11A 0.9900 . ?
C11 H11B 0.9900 . ?
C12 C13 1.5307(13) . ?
C12 H12A 0.9900 . ?
C12 H12B 0.9900 . ?
C13 C14 1.5303(12) . ?
C13 H13A 0.9900 . ?
C13 H13B 0.9900 . ?
C14 H14A 0.9900 . ?
C14 H14B 0.9900 . ?
C15 C19 1.5187(12) . ?
C15 C16 1.5334(13) . ?
C15 C17 1.5342(13) . ?
C15 H15 1.0000 . ?
C16 H16A 0.9800 . ?
C16 H16B 0.9800 . ?
C16 H16C 0.9800 . ?
C17 H17A 0.9800 . ?
C17 H17B 0.9800 . ?
C17 H17C 0.9800 . ?
C18 C19 1.3989(11) . ?
C18 C23 1.4099(11) . ?
C19 C20 1.4051(12) . ?
C20 C21 1.3816(14) . ?
C20 H20 0.9500 . ?
C21 C22 1.3907(14) . ?
C21 H21 0.9500 . ?
C22 C23 1.3941(12) . ?
C22 H22 0.9500 . ?
